data_7206994
loop_
_publ_author_name
'Li, Yan'
'Yang, Weiping'
'Guo, Rong'
'Chen, Yuanyin'
'Gong, Shuling'

_publ_section_title
;
 Invariant water inclusion property of 1,3-alternate
 p-tert-butylthiacalix[4]arene tetra-methyleneoxycarboxylic acid
;
_journal_issue 4
_journal_name_full CrystEngComm
_journal_page_first 1455
_journal_paper_doi 10.1039/c1ce05800b
_journal_volume 14
_journal_year 2012
_chemical_formula_sum 'C53 H64 N O14 S4'
_chemical_formula_weight 1067.29
_chemical_name_systematic
;
?
;
_space_group_IT_number 14
_symmetry_cell_setting monoclinic
_symmetry_space_group_name_Hall '-P 2yn'
_symmetry_space_group_name_H-M 'P 1 21/n 1'
_atom_sites_solution_hydrogens geom
_atom_sites_solution_primary direct
_atom_sites_solution_secondary difmap
_audit_creation_method SHELXL-97
_cell_angle_alpha 90.00
_cell_angle_beta 103.453(2)
_cell_angle_gamma 90.00
_cell_formula_units_Z 4
_cell_length_a 17.0728(15)
_cell_length_b 20.2500(18)
_cell_length_c 17.4372(16)
_cell_measurement_reflns_used 9924
_cell_measurement_temperature 298(2)
_cell_measurement_theta_max 22.05
_cell_measurement_theta_min 2.34
_cell_volume 5863.0(9)
_computing_cell_refinement 'Bruker SMART'
_computing_data_collection 'Bruker SMART'
_computing_data_reduction 'Bruker SMART'
_computing_molecular_graphics 'Bruker SHELXTL'
_computing_publication_material 'Bruker SHELXTL'
_computing_structure_refinement 'SHELXL-97 (Sheldrick, 1997)'
_computing_structure_solution 'SHELXS-97 (Sheldrick, 1990)'
_diffrn_ambient_temperature 298(2)
_diffrn_measured_fraction_theta_full 0.995
_diffrn_measured_fraction_theta_max 0.995
_diffrn_measurement_device_type 'CCD area detector'
_diffrn_measurement_method 'phi and omega scans'
_diffrn_radiation_monochromator graphite
_diffrn_radiation_source 'fine-focus sealed tube'
_diffrn_radiation_type MoK\a
_diffrn_radiation_wavelength 0.71073
_diffrn_reflns_av_R_equivalents 0.0000
_diffrn_reflns_av_sigmaI/netI 0.0736
_diffrn_reflns_limit_h_max 21
_diffrn_reflns_limit_h_min -22
_diffrn_reflns_limit_k_max 26
_diffrn_reflns_limit_k_min 0
_diffrn_reflns_limit_l_max 23
_diffrn_reflns_limit_l_min 0
_diffrn_reflns_number 14079
_diffrn_reflns_theta_full 28.00
_diffrn_reflns_theta_max 28.00
_diffrn_reflns_theta_min 2.15
_exptl_absorpt_coefficient_mu 0.222
_exptl_absorpt_correction_T_max 0.9782
_exptl_absorpt_correction_T_min 0.9570
_exptl_absorpt_correction_type multi-scan
_exptl_absorpt_process_details SADABS
_exptl_crystal_colour colorless
_exptl_crystal_density_diffrn 1.209
_exptl_crystal_density_method 'not measured'
_exptl_crystal_description block
_exptl_crystal_F_000 2260
_exptl_crystal_size_max 0.20
_exptl_crystal_size_mid 0.13
_exptl_crystal_size_min 0.10
_refine_diff_density_max 0.503
_refine_diff_density_min -0.380
_refine_diff_density_rms 0.060
_refine_ls_extinction_method none
_refine_ls_goodness_of_fit_ref 0.888
_refine_ls_hydrogen_treatment constr
_refine_ls_matrix_type full
_refine_ls_number_parameters 774
_refine_ls_number_reflns 14079
_refine_ls_number_restraints 142
_refine_ls_restrained_S_all 0.903
_refine_ls_R_factor_all 0.0987
_refine_ls_R_factor_gt 0.0549
_refine_ls_shift/su_max 0.009
_refine_ls_shift/su_mean 0.000
_refine_ls_structure_factor_coef Fsqd
_refine_ls_weighting_details 'calc w=1/[\s^2^(Fo^2^)+(0.0780P)^2^+0.0000P] where P=(Fo^2^+2Fc^2^)/3'
_refine_ls_weighting_scheme calc
_refine_ls_wR_factor_gt 0.1348
_refine_ls_wR_factor_ref 0.1466
_reflns_number_gt 7747
_reflns_number_total 14079
_reflns_threshold_expression >2sigma(I)
_cod_data_source_file c1ce05800b.txt
_cod_data_source_block 3
_cod_depositor_comments
;
The following automatic conversions were performed:

'_exptl_absorpt_correction_type' value 'Multi-scan' changed to
'multi-scan' according to
/home/saulius/struct/CIF-dictionaries/cif_core.dic dictionary named
'cif_core.dic' version 2.4.1 from 2010-06-29.

Automatic conversion script
Id: cif_fix_values 1715 2011-07-08 13:25:40Z adriana 
;
_cod_original_sg_symbol_H-M P2(1)/n
_cod_database_code 7206994

loop_
_symmetry_equiv_pos_as_xyz
'x, y, z'
'-x+1/2, y+1/2, -z+1/2'
'-x, -y, -z'
'x-1/2, -y-1/2, z-1/2'

loop_
_atom_site_label
_atom_site_type_symbol
_atom_site_fract_x
_atom_site_fract_y
_atom_site_fract_z
_atom_site_U_iso_or_equiv
_atom_site_adp_type
_atom_site_occupancy
_atom_site_symmetry_multiplicity
_atom_site_calc_flag
_atom_site_refinement_flags
_atom_site_disorder_assembly
_atom_site_disorder_group
C1 C 0.58521(14) 0.37847(11) 0.54604(13) 0.0414(6) Uani 1 1 d . . .
C2 C 0.52345(15) 0.39039(12) 0.58368(14) 0.0483(6) Uani 1 1 d . . .
H2 H 0.4877 0.4247 0.5656 0.058 Uiso 1 1 calc R . .
C3 C 0.51297(14) 0.35319(12) 0.64706(13) 0.0416(6) Uani 1 1 d . A .
C4 C 0.56497(13) 0.29987(11) 0.66933(13) 0.0395(5) Uani 1 1 d . . .
H4 H 0.5574 0.2722 0.7095 0.047 Uiso 1 1 calc R . .
C5 C 0.62799(13) 0.28693(11) 0.63304(13) 0.0361(5) Uani 1 1 d . . .
C6 C 0.63999(13) 0.32811(11) 0.57281(13) 0.0379(5) Uani 1 1 d . . .
C7 C 0.44496(15) 0.36902(13) 0.68862(15) 0.0552(7) Uani 1 1 d D . .
C8 C 0.4436(3) 0.3217(2) 0.7556(3) 0.0730(13) Uani 0.77 1 d PD A 1
H8A H 0.4947 0.3228 0.7929 0.109 Uiso 0.77 1 calc PR A 1
H8B H 0.4333 0.2777 0.7350 0.109 Uiso 0.77 1 calc PR A 1
H8C H 0.4019 0.3345 0.7812 0.109 Uiso 0.77 1 calc PR A 1
C9 C 0.3651(2) 0.3666(4) 0.6287(3) 0.133(3) Uani 0.77 1 d PD A 1
H9A H 0.3470 0.3217 0.6212 0.199 Uiso 0.77 1 calc PR A 1
H9B H 0.3715 0.3844 0.5794 0.199 Uiso 0.77 1 calc PR A 1
H9C H 0.3260 0.3923 0.6473 0.199 Uiso 0.77 1 calc PR A 1
C10 C 0.4596(3) 0.43869(19) 0.7232(3) 0.0959(17) Uani 0.77 1 d PD A 1
H10A H 0.4164 0.4507 0.7472 0.144 Uiso 0.77 1 calc PR A 1
H10B H 0.4618 0.4694 0.6818 0.144 Uiso 0.77 1 calc PR A 1
H10C H 0.5096 0.4396 0.7621 0.144 Uiso 0.77 1 calc PR A 1
C11 C 0.77510(15) 0.35219(14) 0.58236(17) 0.0593(7) Uani 1 1 d . . .
H11A H 0.7888 0.3369 0.6366 0.071 Uiso 1 1 calc R . .
H11B H 0.7649 0.3993 0.5825 0.071 Uiso 1 1 calc R . .
C12 C 0.84319(17) 0.33863(15) 0.5441(2) 0.0601(7) Uani 1 1 d . . .
C13 C 0.70888(12) 0.17333(10) 0.59635(12) 0.0320(5) Uani 1 1 d . . .
C14 C 0.64397(12) 0.13916(11) 0.55035(12) 0.0320(5) Uani 1 1 d . . .
C15 C 0.65708(12) 0.09606(10) 0.49241(12) 0.0307(5) Uani 1 1 d . . .
C16 C 0.73527(12) 0.08501(10) 0.48434(12) 0.0335(5) Uani 1 1 d . . .
H16 H 0.7433 0.0563 0.4452 0.040 Uiso 1 1 calc R . .
C17 C 0.80139(12) 0.11522(11) 0.53250(12) 0.0339(5) Uani 1 1 d . B .
C18 C 0.78631(13) 0.16040(11) 0.58724(13) 0.0377(5) Uani 1 1 d . . .
H18 H 0.8295 0.1828 0.6189 0.045 Uiso 1 1 calc R . .
C19 C 0.88761(13) 0.10018(12) 0.52580(14) 0.0464(6) Uani 1 1 d D . .
C20 C 0.8909(2) 0.0522(2) 0.4608(2) 0.0774(15) Uani 0.802(4) 1 d PD B 1
H20A H 0.8663 0.0716 0.4108 0.116 Uiso 0.802(4) 1 calc PR B 1
H20B H 0.8626 0.0125 0.4680 0.116 Uiso 0.802(4) 1 calc PR B 1
H20C H 0.9461 0.0417 0.4622 0.116 Uiso 0.802(4) 1 calc PR B 1
C21 C 0.9349(2) 0.0721(2) 0.6054(2) 0.0735(13) Uani 0.802(4) 1 d PD B 1
H21A H 0.9113 0.0310 0.6157 0.110 Uiso 0.802(4) 1 calc PR B 1
H21B H 0.9331 0.1029 0.6467 0.110 Uiso 0.802(4) 1 calc PR B 1
H21C H 0.9899 0.0648 0.6032 0.110 Uiso 0.802(4) 1 calc PR B 1
C22 C 0.9289(2) 0.16484(18) 0.5108(3) 0.0863(15) Uani 0.802(4) 1 d PD B 1
H22A H 0.9290 0.1952 0.5530 0.129 Uiso 0.802(4) 1 calc PR B 1
H22B H 0.9002 0.1839 0.4619 0.129 Uiso 0.802(4) 1 calc PR B 1
H22C H 0.9834 0.1558 0.5080 0.129 Uiso 0.802(4) 1 calc PR B 1
C23 C 0.55462(15) 0.10195(13) 0.62282(17) 0.0567(7) Uani 1 1 d . . .
H23A H 0.6018 0.1016 0.6664 0.068 Uiso 1 1 calc R . .
H23B H 0.5480 0.0579 0.6005 0.068 Uiso 1 1 calc R . .
C24 C 0.48296(16) 0.11852(16) 0.65335(16) 0.0601(8) Uani 1 1 d . . .
C25 C 0.50190(12) 0.10174(11) 0.39186(12) 0.0337(5) Uani 1 1 d . . .
C26 C 0.42505(13) 0.09113(11) 0.40360(13) 0.0383(5) Uani 1 1 d . . .
H26 H 0.4175 0.0578 0.4378 0.046 Uiso 1 1 calc R . .
C27 C 0.35943(13) 0.12859(12) 0.36594(13) 0.0393(5) Uani 1 1 d . C .
C28 C 0.37405(13) 0.18090(12) 0.31946(13) 0.0423(6) Uani 1 1 d . . .
H28 H 0.3317 0.2086 0.2963 0.051 Uiso 1 1 calc R . .
C29 C 0.45002(13) 0.19287(12) 0.30675(13) 0.0388(5) Uani 1 1 d . . .
C30 C 0.51383(12) 0.15159(11) 0.34060(12) 0.0355(5) Uani 1 1 d . . .
C31 C 0.27522(14) 0.11171(13) 0.37621(15) 0.0553(7) Uani 1 1 d D . .
C32 C 0.2785(5) 0.1095(4) 0.4647(3) 0.0673(19) Uani 0.59 1 d PD C 1
H32A H 0.2944 0.1519 0.4876 0.101 Uiso 0.59 1 calc PR C 1
H32B H 0.3168 0.0768 0.4894 0.101 Uiso 0.59 1 calc PR C 1
H32C H 0.2262 0.0984 0.4725 0.101 Uiso 0.59 1 calc PR C 1
C33 C 0.2565(5) 0.0405(3) 0.3448(4) 0.086(2) Uani 0.59 1 d PD C 1
H33A H 0.2932 0.0103 0.3772 0.130 Uiso 0.59 1 calc PR C 1
H33B H 0.2624 0.0379 0.2915 0.130 Uiso 0.59 1 calc PR C 1
H33C H 0.2023 0.0292 0.3464 0.130 Uiso 0.59 1 calc PR C 1
C34 C 0.2102(5) 0.1583(4) 0.3351(6) 0.110(4) Uani 0.59 1 d PD C 1
H34A H 0.2105 0.1608 0.2802 0.165 Uiso 0.59 1 calc PR C 1
H34B H 0.2198 0.2014 0.3583 0.165 Uiso 0.59 1 calc PR C 1
H34C H 0.1588 0.1425 0.3406 0.165 Uiso 0.59 1 calc PR C 1
C35 C 0.59646(15) 0.11762(16) 0.25873(15) 0.0613(8) Uani 1 1 d . . .
H35A H 0.5607 0.1337 0.2107 0.074 Uiso 1 1 calc R . .
H35B H 0.5801 0.0730 0.2678 0.074 Uiso 1 1 calc R . .
C36 C 0.67971(17) 0.11632(15) 0.24786(17) 0.0573(7) Uani 1 1 d . . .
C37 C 0.53986(13) 0.30708(11) 0.28694(14) 0.0390(5) Uani 1 1 d . . .
C38 C 0.53486(14) 0.34412(12) 0.35273(14) 0.0412(6) Uani 1 1 d . . .
C39 C 0.59928(14) 0.38465(11) 0.38780(14) 0.0415(6) Uani 1 1 d . . .
C40 C 0.66350(14) 0.39236(11) 0.35204(14) 0.0433(6) Uani 1 1 d . . .
H40 H 0.7058 0.4200 0.3754 0.052 Uiso 1 1 calc R . .
C41 C 0.66633(13) 0.35987(12) 0.28231(13) 0.0399(6) Uani 1 1 d . D .
C42 C 0.60451(13) 0.31549(11) 0.25244(14) 0.0399(5) Uani 1 1 d . . .
H42 H 0.6067 0.2908 0.2080 0.048 Uiso 1 1 calc R . .
C43 C 0.73570(14) 0.37093(12) 0.24166(14) 0.0488(6) Uani 1 1 d D . .
C44 C 0.8158(3) 0.3588(5) 0.2977(4) 0.122(4) Uani 0.53 1 d PD D 1
H44A H 0.8145 0.3172 0.3238 0.182 Uiso 0.53 1 calc PR D 1
H44B H 0.8268 0.3935 0.3361 0.182 Uiso 0.53 1 calc PR D 1
H44C H 0.8573 0.3578 0.2688 0.182 Uiso 0.53 1 calc PR D 1
C45 C 0.7301(5) 0.3253(4) 0.1701(4) 0.103(3) Uani 0.53 1 d PD D 1
H45A H 0.6807 0.3337 0.1321 0.154 Uiso 0.53 1 calc PR D 1
H45B H 0.7315 0.2801 0.1869 0.154 Uiso 0.53 1 calc PR D 1
H45C H 0.7748 0.3337 0.1467 0.154 Uiso 0.53 1 calc PR D 1
C46 C 0.7307(6) 0.4413(3) 0.2107(6) 0.122(4) Uani 0.53 1 d PD D 1
H46A H 0.7321 0.4715 0.2534 0.183 Uiso 0.53 1 calc PR D 1
H46B H 0.6813 0.4471 0.1716 0.183 Uiso 0.53 1 calc PR D 1
H46C H 0.7755 0.4498 0.1876 0.183 Uiso 0.53 1 calc PR D 1
C47 C 0.40922(17) 0.38966(17) 0.3475(2) 0.0791(10) Uani 1 1 d . . .
H47A H 0.3913 0.3807 0.2915 0.095 Uiso 1 1 calc R . .
H47B H 0.4347 0.4328 0.3537 0.095 Uiso 1 1 calc R . .
C48 C 0.33848(16) 0.39024(16) 0.38373(18) 0.0599(7) Uani 1 1 d . . .
C49 C 0.09015(19) 0.47319(17) 0.37062(19) 0.0762(9) Uani 1 1 d . . .
H49 H 0.0817 0.4694 0.3162 0.091 Uiso 1 1 calc R . .
C50 C 0.02529(17) 0.48704(16) 0.40137(18) 0.0683(8) Uani 1 1 d . . .
H50 H -0.0252 0.4927 0.3678 0.082 Uiso 1 1 calc R . .
C51 C 0.03428(14) 0.49266(12) 0.48203(16) 0.0483(6) Uani 1 1 d . . .
C52 C 0.11167(15) 0.48399(15) 0.52722(17) 0.0640(8) Uani 1 1 d . . .
H52 H 0.1218 0.4871 0.5819 0.077 Uiso 1 1 calc R . .
C53 C 0.17340(17) 0.47074(16) 0.4914(2) 0.0756(9) Uani 1 1 d . . .
H53 H 0.2248 0.4655 0.5233 0.091 Uiso 1 1 calc R . .
C8' C 0.4764(11) 0.3642(10) 0.7778(5) 0.137(8) Uani 0.23 1 d PDU A 2
H8'1 H 0.4320 0.3663 0.8028 0.205 Uiso 0.23 1 calc PR A 2
H8'2 H 0.5126 0.4002 0.7958 0.205 Uiso 0.23 1 calc PR A 2
H8'3 H 0.5044 0.3231 0.7907 0.205 Uiso 0.23 1 calc PR A 2
C9' C 0.3788(9) 0.3177(7) 0.6635(12) 0.139(8) Uani 0.23 1 d PDU A 2
H9'1 H 0.4014 0.2743 0.6739 0.208 Uiso 0.23 1 calc PR A 2
H9'2 H 0.3553 0.3222 0.6081 0.208 Uiso 0.23 1 calc PR A 2
H9'3 H 0.3381 0.3242 0.6926 0.208 Uiso 0.23 1 calc PR A 2
C10' C 0.4079(10) 0.4371(5) 0.6689(10) 0.099(6) Uani 0.23 1 d PDU A 2
H10D H 0.3640 0.4428 0.6940 0.149 Uiso 0.23 1 calc PR A 2
H10E H 0.3885 0.4412 0.6128 0.149 Uiso 0.23 1 calc PR A 2
H10F H 0.4480 0.4704 0.6874 0.149 Uiso 0.23 1 calc PR A 2
C20' C 0.8997(8) 0.0251(4) 0.5351(11) 0.097(9) Uani 0.198(4) 1 d PD B 2
H20D H 0.9502 0.0131 0.5237 0.145 Uiso 0.198(4) 1 calc PR B 2
H20E H 0.8567 0.0027 0.4991 0.145 Uiso 0.198(4) 1 calc PR B 2
H20F H 0.8997 0.0125 0.5882 0.145 Uiso 0.198(4) 1 calc PR B 2
C21' C 0.9536(7) 0.1346(8) 0.5855(8) 0.103(9) Uani 0.198(4) 1 d PD B 2
H21D H 0.9632 0.1113 0.6347 0.154 Uiso 0.198(4) 1 calc PR B 2
H21E H 0.9373 0.1790 0.5931 0.154 Uiso 0.198(4) 1 calc PR B 2
H21F H 1.0021 0.1353 0.5666 0.154 Uiso 0.198(4) 1 calc PR B 2
C22' C 0.8929(8) 0.1189(8) 0.4423(5) 0.0863(15) Uani 0.198(4) 1 d PD B 2
H22D H 0.9477 0.1151 0.4377 0.129 Uiso 0.198(4) 1 calc PR B 2
H22E H 0.8749 0.1636 0.4315 0.129 Uiso 0.198(4) 1 calc PR B 2
H22F H 0.8594 0.0898 0.4051 0.129 Uiso 0.198(4) 1 calc PR B 2
C32' C 0.2713(10) 0.0758(6) 0.4507(5) 0.152(9) Uani 0.41 1 d PD C 2
H32D H 0.2966 0.1020 0.4955 0.227 Uiso 0.41 1 calc PR C 2
H32E H 0.2988 0.0342 0.4525 0.227 Uiso 0.41 1 calc PR C 2
H32F H 0.2160 0.0682 0.4516 0.227 Uiso 0.41 1 calc PR C 2
C33' C 0.2327(7) 0.0715(6) 0.3034(6) 0.152(7) Uani 0.41 1 d PD C 2
H33D H 0.2645 0.0334 0.2983 0.228 Uiso 0.41 1 calc PR C 2
H33E H 0.2263 0.0984 0.2571 0.228 Uiso 0.41 1 calc PR C 2
H33F H 0.1807 0.0576 0.3096 0.228 Uiso 0.41 1 calc PR C 2
C34' C 0.2303(7) 0.1784(4) 0.3717(9) 0.129(7) Uani 0.41 1 d PD C 2
H34D H 0.2314 0.2001 0.3230 0.194 Uiso 0.41 1 calc PR C 2
H34E H 0.2561 0.2058 0.4152 0.194 Uiso 0.41 1 calc PR C 2
H34F H 0.1754 0.1706 0.3741 0.194 Uiso 0.41 1 calc PR C 2
C44' C 0.8004(4) 0.4163(4) 0.2918(4) 0.077(2) Uani 0.47 1 d PD D 2
H44D H 0.8132 0.4013 0.3455 0.116 Uiso 0.47 1 calc PR D 2
H44E H 0.7803 0.4607 0.2896 0.116 Uiso 0.47 1 calc PR D 2
H44F H 0.8481 0.4152 0.2714 0.116 Uiso 0.47 1 calc PR D 2
C45' C 0.7753(5) 0.3063(3) 0.2314(6) 0.084(2) Uani 0.47 1 d PD D 2
H45D H 0.7867 0.2826 0.2805 0.126 Uiso 0.47 1 calc PR D 2
H45E H 0.8246 0.3145 0.2156 0.126 Uiso 0.47 1 calc PR D 2
H45F H 0.7399 0.2806 0.1918 0.126 Uiso 0.47 1 calc PR D 2
C46' C 0.7011(4) 0.4037(4) 0.1644(4) 0.089(3) Uani 0.47 1 d PD D 2
H46D H 0.6651 0.4383 0.1719 0.134 Uiso 0.47 1 calc PR D 2
H46E H 0.6721 0.3718 0.1279 0.134 Uiso 0.47 1 calc PR D 2
H46F H 0.7439 0.4221 0.1439 0.134 Uiso 0.47 1 calc PR D 2
N1 N 0.16442(15) 0.46490(13) 0.41381(18) 0.0737(7) Uani 1 1 d . . .
O1 O 0.70522(9) 0.31875(8) 0.53965(9) 0.0449(4) Uani 1 1 d . . .
O2 O 0.83664(13) 0.31144(14) 0.48294(15) 0.1002(9) Uani 1 1 d . . .
O3 O 0.91154(12) 0.36077(12) 0.58687(14) 0.0868(7) Uani 1 1 d . . .
H3A H 0.9477 0.3530 0.5644 0.130 Uiso 1 1 calc R . .
O4 O 0.56803(8) 0.14698(7) 0.56426(9) 0.0378(4) Uani 1 1 d . . .
O5 O 0.43529(5) 0.16556(5) 0.62082(6) 0.0851(7) Uani 1 1 d D . .
H5A H 0.4185 0.2019 0.6000 0.128 Uiso 1 1 d RD . .
O6 O 0.47049(5) 0.08578(5) 0.70715(6) 0.0953(8) Uani 1 1 d R . .
O7 O 0.58825(5) 0.15856(5) 0.32321(6) 0.0430(4) Uani 1 1 d R . .
O9 O 0.73413(5) 0.15010(5) 0.29493(6) 0.0868(7) Uani 1 1 d RD . .
H9 H 0.7579 0.1653 0.3389 0.130 Uiso 1 1 d RD . .
O8 O 0.69476(14) 0.08306(13) 0.19616(13) 0.0919(7) Uani 1 1 d . . .
O10 O 0.46637(9) 0.34087(8) 0.38320(10) 0.0510(5) Uani 1 1 d . . .
O11 O 0.32792(12) 0.35224(13) 0.43172(14) 0.0902(8) Uani 1 1 d . . .
O12 O 0.29058(13) 0.43880(13) 0.35428(15) 0.0977(8) Uani 1 1 d . . .
H12 H 0.2555 0.4427 0.3791 0.147 Uiso 1 1 calc R . .
O13 O 0.71834(12) 0.23189(10) 0.40256(12) 0.0751(6) Uani 1 1 d . . .
H13C H 0.7150 0.2564 0.4412 0.113 Uiso 1 1 d R . .
H13D H 0.6785 0.2092 0.3779 0.113 Uiso 1 1 d RD . .
O14 O 0.43661(12) 0.24295(10) 0.50132(12) 0.0698(6) Uani 1 1 d . . .
H14C H 0.4448 0.2710 0.4677 0.22(3) Uiso 1 1 d R . .
H14D H 0.4741 0.2155 0.5194 0.324 Uiso 1 1 d RD . .
S1 S 0.59860(5) 0.43478(3) 0.47172(4) 0.0556(2) Uani 1 1 d . . .
S2 S 0.45992(4) 0.25491(4) 0.23726(4) 0.05239(19) Uani 1 1 d . . .
S3 S 0.57982(3) 0.04635(3) 0.43518(4) 0.03954(15) Uani 1 1 d . . .
S4 S 0.69785(4) 0.22451(3) 0.67573(3) 0.04128(16) Uani 1 1 d . . .

loop_
_atom_site_aniso_label
_atom_site_aniso_U_11
_atom_site_aniso_U_22
_atom_site_aniso_U_33
_atom_site_aniso_U_23
_atom_site_aniso_U_13
_atom_site_aniso_U_12
C1 0.0491(14) 0.0390(13) 0.0412(13) -0.0003(11) 0.0209(11) 0.0048(11)
C2 0.0546(16) 0.0452(15) 0.0510(15) 0.0021(12) 0.0244(13) 0.0145(12)
C3 0.0418(13) 0.0485(15) 0.0393(13) -0.0016(11) 0.0189(11) 0.0069(11)
C4 0.0399(13) 0.0452(14) 0.0359(12) -0.0016(11) 0.0138(10) 0.0032(11)
C5 0.0332(12) 0.0387(13) 0.0369(12) -0.0071(10) 0.0092(10) 0.0024(10)
C6 0.0393(13) 0.0390(13) 0.0390(13) -0.0094(10) 0.0165(11) 0.0000(10)
C7 0.0486(16) 0.0706(19) 0.0539(16) 0.0056(14) 0.0274(13) 0.0202(14)
C8 0.076(3) 0.079(3) 0.084(3) 0.017(2) 0.059(3) 0.019(2)
C9 0.038(2) 0.294(9) 0.072(3) 0.008(5) 0.026(2) 0.049(4)
C10 0.131(5) 0.073(3) 0.113(4) -0.011(3) 0.089(4) 0.020(3)
C11 0.0510(16) 0.0617(18) 0.0705(19) -0.0102(15) 0.0249(14) -0.0122(14)
C12 0.0491(17) 0.0590(19) 0.076(2) 0.0078(16) 0.0214(16) -0.0005(14)
C13 0.0296(11) 0.0327(12) 0.0339(12) -0.0023(9) 0.0076(9) 0.0042(9)
C14 0.0261(11) 0.0371(12) 0.0335(12) 0.0048(10) 0.0086(9) 0.0060(9)
C15 0.0266(11) 0.0306(12) 0.0326(11) 0.0025(9) 0.0021(9) 0.0011(9)
C16 0.0339(12) 0.0325(12) 0.0351(12) -0.0017(10) 0.0101(10) 0.0037(9)
C17 0.0276(11) 0.0360(12) 0.0378(12) -0.0008(10) 0.0067(9) 0.0051(9)
C18 0.0281(11) 0.0422(13) 0.0405(13) -0.0037(11) 0.0032(10) -0.0007(10)
C19 0.0294(12) 0.0549(16) 0.0571(16) -0.0067(13) 0.0145(11) 0.0024(11)
C20 0.041(2) 0.107(4) 0.087(3) -0.041(3) 0.023(2) 0.010(2)
C21 0.037(2) 0.097(4) 0.080(3) 0.001(3) 0.0017(19) 0.021(2)
C22 0.053(2) 0.074(3) 0.147(5) -0.006(3) 0.054(3) -0.009(2)
C23 0.0489(16) 0.0527(17) 0.0777(19) 0.0102(15) 0.0333(14) 0.0009(13)
C24 0.0516(17) 0.081(2) 0.0550(17) 0.0031(16) 0.0278(14) -0.0007(15)
C25 0.0292(11) 0.0363(13) 0.0328(12) 0.0009(10) 0.0014(9) 0.0000(9)
C26 0.0338(12) 0.0393(13) 0.0403(13) 0.0062(11) 0.0060(10) -0.0041(10)
C27 0.0277(12) 0.0481(14) 0.0401(13) 0.0083(11) 0.0039(10) -0.0030(10)
C28 0.0264(11) 0.0536(15) 0.0435(14) 0.0144(12) 0.0014(10) 0.0048(10)
C29 0.0324(12) 0.0470(14) 0.0348(12) 0.0111(11) 0.0037(10) -0.0041(11)
C30 0.0254(11) 0.0454(14) 0.0336(12) -0.0007(10) 0.0029(9) -0.0053(10)
C31 0.0312(13) 0.0710(19) 0.0650(18) 0.0216(15) 0.0137(12) 0.0001(13)
C32 0.046(3) 0.091(5) 0.075(4) 0.036(3) 0.035(3) -0.002(4)
C33 0.056(5) 0.107(5) 0.090(5) 0.010(4) 0.005(4) -0.033(4)
C34 0.026(4) 0.143(7) 0.154(8) 0.107(7) 0.005(4) 0.005(4)
C35 0.0513(16) 0.091(2) 0.0443(16) -0.0095(15) 0.0162(13) -0.0008(15)
C36 0.0585(18) 0.0676(19) 0.0514(17) 0.0055(15) 0.0241(14) 0.0062(15)
C37 0.0304(12) 0.0425(14) 0.0443(14) 0.0142(11) 0.0091(10) 0.0013(10)
C38 0.0363(13) 0.0468(15) 0.0448(14) 0.0193(12) 0.0180(11) 0.0089(11)
C39 0.0489(14) 0.0374(13) 0.0438(14) 0.0102(11) 0.0224(12) 0.0093(11)
C40 0.0420(14) 0.0405(14) 0.0519(15) 0.0047(12) 0.0198(12) -0.0019(11)
C41 0.0389(13) 0.0437(14) 0.0411(13) 0.0084(11) 0.0172(11) 0.0038(11)
C42 0.0415(13) 0.0423(14) 0.0384(13) 0.0079(11) 0.0141(11) 0.0008(11)
C43 0.0464(15) 0.0569(16) 0.0518(15) -0.0002(13) 0.0287(13) -0.0079(13)
C44 0.041(4) 0.246(12) 0.086(6) 0.041(8) 0.032(4) 0.015(6)
C45 0.109(7) 0.125(7) 0.103(6) -0.039(5) 0.082(5) -0.033(5)
C46 0.157(9) 0.074(5) 0.179(10) 0.034(6) 0.126(9) -0.005(5)
C47 0.0526(17) 0.097(2) 0.101(2) 0.044(2) 0.0433(17) 0.0362(17)
C48 0.0423(15) 0.077(2) 0.0659(19) 0.0124(16) 0.0236(14) 0.0119(15)
C49 0.064(2) 0.100(3) 0.069(2) -0.0115(19) 0.0247(17) 0.0077(18)
C50 0.0467(17) 0.090(2) 0.066(2) -0.0045(17) 0.0100(15) 0.0085(16)
C51 0.0412(14) 0.0462(15) 0.0572(17) 0.0004(13) 0.0107(12) 0.0026(12)
C52 0.0427(16) 0.084(2) 0.0648(19) 0.0011(16) 0.0110(14) 0.0096(15)
C53 0.0430(17) 0.090(2) 0.091(3) 0.004(2) 0.0091(17) 0.0096(16)
C8' 0.129(11) 0.175(12) 0.124(11) -0.012(9) 0.066(8) 0.035(9)
C9' 0.116(11) 0.156(12) 0.167(12) -0.034(9) 0.079(9) -0.014(8)
C10' 0.100(9) 0.090(9) 0.125(10) -0.004(8) 0.061(8) 0.022(7)
C20' 0.046(9) 0.073(12) 0.19(3) 0.057(14) 0.067(13) 0.039(8)
C21' 0.022(8) 0.18(3) 0.108(17) -0.057(18) 0.010(9) -0.003(11)
C22' 0.053(2) 0.074(3) 0.147(5) -0.006(3) 0.054(3) -0.009(2)
C32' 0.073(8) 0.184(18) 0.197(17) 0.146(14) 0.029(9) -0.020(11)
C33' 0.049(7) 0.218(17) 0.188(15) -0.108(13) 0.026(9) -0.078(10)
C34' 0.025(6) 0.158(12) 0.216(19) 0.073(11) 0.053(9) 0.018(7)
C44' 0.050(4) 0.111(6) 0.081(5) -0.003(5) 0.035(4) -0.017(4)
C45' 0.074(6) 0.070(5) 0.129(8) -0.009(5) 0.067(5) 0.001(4)
C46' 0.075(5) 0.133(9) 0.075(6) 0.038(5) 0.050(4) 0.011(6)
N1 0.0553(16) 0.0787(18) 0.093(2) -0.0059(16) 0.0295(15) 0.0111(13)
O1 0.0404(9) 0.0511(10) 0.0496(10) -0.0065(8) 0.0236(8) 0.0027(8)
O2 0.0628(15) 0.154(2) 0.0948(18) -0.0385(17) 0.0411(14) -0.0169(15)
O3 0.0507(13) 0.0981(18) 0.1112(19) -0.0135(15) 0.0184(12) -0.0167(13)
O4 0.0247(8) 0.0466(9) 0.0444(9) 0.0027(7) 0.0128(7) 0.0045(7)
O5 0.0657(14) 0.1007(17) 0.1022(17) 0.0352(14) 0.0470(13) 0.0401(13)
O6 0.0885(16) 0.129(2) 0.0857(16) 0.0399(15) 0.0549(14) 0.0223(15)
O7 0.0292(8) 0.0564(10) 0.0449(10) 0.0007(8) 0.0122(7) -0.0046(7)
O9 0.0495(12) 0.121(2) 0.0952(17) -0.0206(15) 0.0263(12) -0.0140(13)
O8 0.0959(17) 0.1105(19) 0.0834(16) -0.0198(14) 0.0497(14) 0.0077(14)
O10 0.0396(9) 0.0612(11) 0.0606(11) 0.0241(9) 0.0290(8) 0.0131(8)
O11 0.0603(13) 0.123(2) 0.1023(18) 0.0461(16) 0.0491(13) 0.0273(13)
O12 0.0673(15) 0.1166(19) 0.127(2) 0.0502(16) 0.0597(14) 0.0493(14)
O13 0.0748(14) 0.0716(14) 0.0736(14) -0.0088(11) 0.0063(11) -0.0057(11)
O14 0.0833(15) 0.0632(13) 0.0619(12) 0.0086(11) 0.0147(11) 0.0050(11)
S1 0.0805(5) 0.0400(4) 0.0581(4) 0.0046(3) 0.0397(4) 0.0083(3)
S2 0.0389(3) 0.0694(5) 0.0438(4) 0.0246(3) -0.0008(3) -0.0099(3)
S3 0.0312(3) 0.0333(3) 0.0489(4) -0.0026(3) -0.0012(3) -0.0001(2)
S4 0.0395(3) 0.0478(4) 0.0346(3) -0.0082(3) 0.0046(3) 0.0092(3)

loop_
_atom_type_symbol
_atom_type_description
_atom_type_scat_dispersion_real
_atom_type_scat_dispersion_imag
_atom_type_scat_source
C C 0.0033 0.0016 'International Tables Vol C Tables 4.2.6.8 and 6.1.1.4'
H H 0.0000 0.0000 'International Tables Vol C Tables 4.2.6.8 and 6.1.1.4'
N N 0.0061 0.0033 'International Tables Vol C Tables 4.2.6.8 and 6.1.1.4'
O O 0.0106 0.0060 'International Tables Vol C Tables 4.2.6.8 and 6.1.1.4'
S S 0.1246 0.1234 'International Tables Vol C Tables 4.2.6.8 and 6.1.1.4'

loop_
_geom_angle_atom_site_label_1
_geom_angle_atom_site_label_2
_geom_angle_atom_site_label_3
_geom_angle
_geom_angle_site_symmetry_3
C2 C1 C6 119.7(2) .
C2 C1 S1 118.26(18) .
C6 C1 S1 121.63(17) .
C3 C2 C1 122.5(2) .
C3 C2 H2 118.8 .
C1 C2 H2 118.8 .
C2 C3 C4 116.9(2) .
C2 C3 C7 121.0(2) .
C4 C3 C7 122.1(2) .
C5 C4 C3 121.9(2) .
C5 C4 H4 119.1 .
C3 C4 H4 119.1 .
C6 C5 C4 119.6(2) .
C6 C5 S4 122.63(16) .
C4 C5 S4 117.19(17) .
O1 C6 C1 120.3(2) .
O1 C6 C5 120.5(2) .
C1 C6 C5 119.16(19) .
C9 C7 C8 109.8(3) .
C9 C7 C9' 44.8(7) .
C8 C7 C9' 69.3(7) .
C9 C7 C10' 67.3(6) .
C8 C7 C10' 131.8(7) .
C9' C7 C10' 108.2(6) .
C9 C7 C8' 138.5(8) .
C8 C7 C8' 40.5(7) .
C9' C7 C8' 108.2(6) .
C10' C7 C8' 108.5(6) .
C9 C7 C10 109.8(3) .
C8 C7 C10 108.1(3) .
C9' C7 C10 141.6(7) .
C10' C7 C10 43.6(6) .
C8' C7 C10 70.8(7) .
C9 C7 C3 109.0(2) .
C8 C7 C3 112.3(2) .
C9' C7 C3 108.2(8) .
C10' C7 C3 113.7(6) .
C8' C7 C3 110.0(7) .
C10 C7 C3 107.8(2) .
C7 C8 H8A 109.5 .
C7 C8 H8B 109.5 .
C7 C8 H8C 109.5 .
C7 C9 H9A 109.5 .
C7 C9 H9B 109.5 .
C7 C9 H9C 109.5 .
C7 C10 H10A 109.5 .
C7 C10 H10B 109.5 .
C7 C10 H10C 109.5 .
O1 C11 C12 108.9(2) .
O1 C11 H11A 109.9 .
C12 C11 H11A 109.9 .
O1 C11 H11B 109.9 .
C12 C11 H11B 109.9 .
H11A C11 H11B 108.3 .
O2 C12 O3 123.9(3) .
O2 C12 C11 124.6(3) .
O3 C12 C11 111.5(3) .
C14 C13 C18 119.38(19) .
C14 C13 S4 121.70(15) .
C18 C13 S4 118.34(16) .
O4 C14 C13 119.70(18) .
O4 C14 C15 120.99(18) .
C13 C14 C15 119.28(18) .
C14 C15 C16 119.60(19) .
C14 C15 S3 122.74(15) .
C16 C15 S3 117.22(16) .
C17 C16 C15 122.25(19) .
C17 C16 H16 118.9 .
C15 C16 H16 118.9 .
C16 C17 C18 116.95(19) .
C16 C17 C19 121.87(19) .
C18 C17 C19 121.18(19) .
C17 C18 C13 122.3(2) .
C17 C18 H18 118.8 .
C13 C18 H18 118.8 .
C20 C19 C21' 131.5(6) .
C20 C19 C22' 54.7(6) .
C21' C19 C22' 110.0(5) .
C20 C19 C17 113.0(2) .
C21' C19 C17 115.5(6) .
C22' C19 C17 107.1(6) .
C20 C19 C22 108.8(3) .
C21' C19 C22 55.1(7) .
C22' C19 C22 59.7(6) .
C17 C19 C22 109.3(2) .
C20 C19 C20' 54.0(6) .
C21' C19 C20' 108.8(5) .
C22' C19 C20' 108.0(5) .
C17 C19 C20' 107.2(5) .
C22 C19 C20' 143.5(5) .
C20 C19 C21 109.6(3) .
C21' C19 C21 53.2(7) .
C22' C19 C21 144.5(6) .
C17 C19 C21 108.4(2) .
C22 C19 C21 107.6(3) .
C20' C19 C21 60.7(6) .
C19 C20 H20A 109.5 .
C19 C20 H20B 109.5 .
C19 C20 H20C 109.5 .
C19 C21 H21A 109.5 .
C19 C21 H21B 109.5 .
C19 C21 H21C 109.5 .
C19 C22 H22A 109.5 .
C19 C22 H22B 109.5 .
C19 C22 H22C 109.5 .
O4 C23 C24 113.3(2) .
O4 C23 H23A 108.9 .
C24 C23 H23A 108.9 .
O4 C23 H23B 108.9 .
C24 C23 H23B 108.9 .
H23A C23 H23B 107.7 .
O6 C24 O5 122.5(2) .
O6 C24 C23 117.7(3) .
O5 C24 C23 119.8(2) .
C26 C25 C30 119.32(19) .
C26 C25 S3 118.72(17) .
C30 C25 S3 121.68(16) .
C27 C26 C25 122.2(2) .
C27 C26 H26 118.9 .
C25 C26 H26 118.9 .
C26 C27 C28 117.26(19) .
C26 C27 C31 120.1(2) .
C28 C27 C31 122.7(2) .
C29 C28 C27 121.8(2) .
C29 C28 H28 119.1 .
C27 C28 H28 119.1 .
C28 C29 C30 119.7(2) .
C28 C29 S2 118.19(17) .
C30 C29 S2 121.60(16) .
O7 C30 C29 121.01(19) .
O7 C30 C25 119.61(18) .
C29 C30 C25 119.37(19) .
C32' C31 C34 122.6(9) .
C32' C31 C27 116.2(6) .
C34 C31 C27 114.4(4) .
C32' C31 C32 27.7(6) .
C34 C31 C32 110.3(4) .
C27 C31 C32 108.1(3) .
C32' C31 C33' 110.4(5) .
C34 C31 C33' 77.6(6) .
C27 C31 C33' 107.3(5) .
C32 C31 C33' 135.6(6) .
C32' C31 C34' 110.2(5) .
C34 C31 C34' 29.1(7) .
C27 C31 C34' 105.6(5) .
C32 C31 C34' 88.7(7) .
C33' C31 C34' 106.6(5) .
C32' C31 C33 78.9(6) .
C34 C31 C33 110.3(4) .
C27 C31 C33 106.8(4) .
C32 C31 C33 106.6(3) .
C33' C31 C33 36.7(5) .
C34' C31 C33 137.4(6) .
C31 C32 H32A 109.5 .
C31 C32 H32B 109.5 .
C31 C32 H32C 109.5 .
C31 C33 H33A 109.5 .
C31 C33 H33B 109.5 .
C31 C33 H33C 109.5 .
C31 C34 H34A 109.5 .
C31 C34 H34B 109.5 .
C31 C34 H34C 109.5 .
O7 C35 C36 112.6(2) .
O7 C35 H35A 109.1 .
C36 C35 H35A 109.1 .
O7 C35 H35B 109.1 .
C36 C35 H35B 109.1 .
H35A C35 H35B 107.8 .
O8 C36 O9 122.0(3) .
O8 C36 C35 119.1(3) .
O9 C36 C35 118.9(2) .
C42 C37 C38 120.0(2) .
C42 C37 S2 117.33(19) .
C38 C37 S2 122.26(17) .
C37 C38 O10 120.5(2) .
C37 C38 C39 119.1(2) .
O10 C38 C39 120.4(2) .
C40 C39 C38 119.6(2) .
C40 C39 S1 117.42(19) .
C38 C39 S1 122.67(17) .
C39 C40 C41 122.0(2) .
C39 C40 H40 119.0 .
C41 C40 H40 119.0 .
C42 C41 C40 117.0(2) .
C42 C41 C43 121.5(2) .
C40 C41 C43 121.5(2) .
C37 C42 C41 121.9(2) .
C37 C42 H42 119.1 .
C41 C42 H42 119.1 .
C46' C43 C45' 112.0(4) .
C46' C43 C44 140.1(4) .
C45' C43 C44 64.4(4) .
C46' C43 C46 44.4(4) .
C45' C43 C46 139.9(4) .
C44 C43 C46 110.6(4) .
C46' C43 C41 107.2(3) .
C45' C43 C41 110.2(3) .
C44 C43 C41 111.1(3) .
C46 C43 C41 108.4(3) .
C46' C43 C45 66.3(4) .
C45' C43 C45 47.6(4) .
C44 C43 C45 107.7(4) .
C46 C43 C45 106.7(4) .
C41 C43 C45 112.3(3) .
C46' C43 C44' 109.1(4) .
C45' C43 C44' 107.7(4) .
C44 C43 C44' 46.1(4) .
C46 C43 C44' 67.4(4) .
C41 C43 C44' 110.7(3) .
C45 C43 C44' 135.9(4) .
C43 C44 H44A 109.5 .
C43 C44 H44B 109.5 .
C43 C44 H44C 109.5 .
C43 C45 H45A 109.5 .
C43 C45 H45B 109.5 .
C43 C45 H45C 109.5 .
C43 C46 H46A 109.5 .
C43 C46 H46B 109.5 .
C43 C46 H46C 109.5 .
O10 C47 C48 111.2(2) .
O10 C47 H47A 109.4 .
C48 C47 H47A 109.4 .
O10 C47 H47B 109.4 .
C48 C47 H47B 109.4 .
H47A C47 H47B 108.0 .
O11 C48 O12 125.8(3) .
O11 C48 C47 124.6(3) .
O12 C48 C47 109.6(3) .
N1 C49 C50 123.9(3) .
N1 C49 H49 118.0 .
C50 C49 H49 118.0 .
C49 C50 C51 120.5(3) .
C49 C50 H50 119.8 .
C51 C50 H50 119.8 .
C52 C51 C50 115.7(2) .
C52 C51 C51 121.9(3) 3_566
C50 C51 C51 122.3(3) 3_566
C53 C52 C51 119.9(3) .
C53 C52 H52 120.0 .
C51 C52 H52 120.0 .
N1 C53 C52 124.2(3) .
N1 C53 H53 117.9 .
C52 C53 H53 117.9 .
C7 C8' H8'1 109.5 .
C7 C8' H8'2 109.5 .
H8'1 C8' H8'2 109.5 .
C7 C8' H8'3 109.5 .
H8'1 C8' H8'3 109.5 .
H8'2 C8' H8'3 109.5 .
C7 C9' H9'1 109.5 .
C7 C9' H9'2 109.5 .
H9'1 C9' H9'2 109.5 .
C7 C9' H9'3 109.5 .
H9'1 C9' H9'3 109.5 .
H9'2 C9' H9'3 109.5 .
C7 C10' H10D 109.5 .
C7 C10' H10E 109.5 .
H10D C10' H10E 109.5 .
C7 C10' H10F 109.5 .
H10D C10' H10F 109.5 .
H10E C10' H10F 109.5 .
C19 C20' H20D 109.5 .
C19 C20' H20E 109.5 .
H20D C20' H20E 109.5 .
C19 C20' H20F 109.5 .
H20D C20' H20F 109.5 .
H20E C20' H20F 109.5 .
C19 C21' H21D 109.5 .
C19 C21' H21E 109.5 .
H21D C21' H21E 109.5 .
C19 C21' H21F 109.5 .
H21D C21' H21F 109.5 .
H21E C21' H21F 109.5 .
C19 C22' H22D 109.5 .
C19 C22' H22E 109.5 .
H22D C22' H22E 109.5 .
C19 C22' H22F 109.5 .
H22D C22' H22F 109.5 .
H22E C22' H22F 109.5 .
C31 C32' H32D 109.5 .
C31 C32' H32E 109.5 .
H32D C32' H32E 109.5 .
C31 C32' H32F 109.5 .
H32D C32' H32F 109.5 .
H32E C32' H32F 109.5 .
C31 C33' H33D 109.5 .
C31 C33' H33E 109.5 .
H33D C33' H33E 109.5 .
C31 C33' H33F 109.5 .
H33D C33' H33F 109.5 .
H33E C33' H33F 109.5 .
C31 C34' H34D 109.5 .
C31 C34' H34E 109.5 .
H34D C34' H34E 109.5 .
C31 C34' H34F 109.5 .
H34D C34' H34F 109.5 .
H34E C34' H34F 109.5 .
C43 C44' H44D 109.5 .
C43 C44' H44E 109.5 .
H44D C44' H44E 109.5 .
C43 C44' H44F 109.5 .
H44D C44' H44F 109.5 .
H44E C44' H44F 109.5 .
C43 C45' H45D 109.5 .
C43 C45' H45E 109.5 .
H45D C45' H45E 109.5 .
C43 C45' H45F 109.5 .
H45D C45' H45F 109.5 .
H45E C45' H45F 109.5 .
C43 C46' H46D 109.5 .
C43 C46' H46E 109.5 .
H46D C46' H46E 109.5 .
C43 C46' H46F 109.5 .
H46D C46' H46F 109.5 .
H46E C46' H46F 109.5 .
C49 N1 C53 115.8(3) .
C6 O1 C11 112.02(17) .
C12 O3 H3A 109.5 .
C14 O4 C23 111.44(16) .
C24 O5 H5A 161.7 .
C30 O7 C35 112.15(16) .
C36 O9 H9 154.8 .
C38 O10 C47 110.51(17) .
C48 O12 H12 109.5 .
H13C O13 H13D 121.6 .
H14C O14 H14D 117.5 .
C1 S1 C39 105.02(11) .
C29 S2 C37 105.70(10) .
C25 S3 C15 105.52(10) .
C13 S4 C5 105.74(10) .

loop_
_geom_bond_atom_site_label_1
_geom_bond_atom_site_label_2
_geom_bond_distance
_geom_bond_site_symmetry_2
C1 C2 1.387(3) .
C1 C6 1.389(3) .
C1 S1 1.780(2) .
C2 C3 1.383(3) .
C2 H2 0.9300 .
C3 C4 1.394(3) .
C3 C7 1.539(3) .
C4 C5 1.394(3) .
C4 H4 0.9300 .
C5 C6 1.393(3) .
C5 S4 1.778(2) .
C6 O1 1.382(2) .
C7 C9 1.514(4) .
C7 C8 1.515(4) .
C7 C9' 1.522(7) .
C7 C10' 1.523(7) .
C7 C8' 1.525(7) .
C7 C10 1.532(4) .
C8 H8A 0.9600 .
C8 H8B 0.9600 .
C8 H8C 0.9600 .
C9 H9A 0.9600 .
C9 H9B 0.9600 .
C9 H9C 0.9600 .
C10 H10A 0.9600 .
C10 H10B 0.9600 .
C10 H10C 0.9600 .
C11 O1 1.422(3) .
C11 C12 1.494(4) .
C11 H11A 0.9700 .
C11 H11B 0.9700 .
C12 O2 1.182(3) .
C12 O3 1.309(3) .
C13 C14 1.392(3) .
C13 C18 1.392(3) .
C13 S4 1.774(2) .
C14 O4 1.382(2) .
C14 C15 1.392(3) .
C15 C16 1.393(3) .
C15 S3 1.771(2) .
C16 C17 1.383(3) .
C16 H16 0.9300 .
C17 C18 1.389(3) .
C17 C19 1.534(3) .
C18 H18 0.9300 .
C19 C20 1.504(4) .
C19 C21' 1.514(6) .
C19 C22' 1.528(7) .
C19 C22 1.538(4) .
C19 C20' 1.539(7) .
C19 C21 1.543(4) .
C20 H20A 0.9600 .
C20 H20B 0.9600 .
C20 H20C 0.9600 .
C21 H21A 0.9600 .
C21 H21B 0.9600 .
C21 H21C 0.9600 .
C22 H22A 0.9600 .
C22 H22B 0.9600 .
C22 H22C 0.9600 .
C23 O4 1.427(3) .
C23 C24 1.482(3) .
C23 H23A 0.9700 .
C23 H23B 0.9700 .
C24 O6 1.207(3) .
C24 O5 1.295(3) .
C25 C26 1.391(3) .
C25 C30 1.394(3) .
C25 S3 1.769(2) .
C26 C27 1.385(3) .
C26 H26 0.9300 .
C27 C28 1.391(3) .
C27 C31 1.528(3) .
C28 C29 1.387(3) .
C28 H28 0.9300 .
C29 C30 1.391(3) .
C29 S2 1.781(2) .
C30 O7 1.380(2) .
C31 C32' 1.503(6) .
C31 C34 1.506(5) .
C31 C32 1.532(5) .
C31 C33' 1.540(6) .
C31 C34' 1.545(6) .
C31 C33 1.549(6) .
C32 H32A 0.9600 .
C32 H32B 0.9600 .
C32 H32C 0.9600 .
C33 H33A 0.9600 .
C33 H33B 0.9600 .
C33 H33C 0.9600 .
C34 H34A 0.9600 .
C34 H34B 0.9600 .
C34 H34C 0.9600 .
C35 O7 1.430(3) .
C35 C36 1.477(4) .
C35 H35A 0.9700 .
C35 H35B 0.9700 .
C36 O8 1.200(3) .
C36 O9 1.284(3) .
C37 C42 1.385(3) .
C37 C38 1.390(3) .
C37 S2 1.783(2) .
C38 O10 1.394(3) .
C38 C39 1.394(3) .
C39 C40 1.390(3) .
C39 S1 1.783(2) .
C40 C41 1.393(3) .
C40 H40 0.9300 .
C41 C42 1.392(3) .
C41 C43 1.532(3) .
C42 H42 0.9300 .
C43 C46' 1.494(5) .
C43 C45' 1.502(5) .
C43 C44 1.505(5) .
C43 C46 1.520(5) .
C43 C45 1.537(5) .
C43 C44' 1.543(5) .
C44 H44A 0.9600 .
C44 H44B 0.9600 .
C44 H44C 0.9600 .
C45 H45A 0.9600 .
C45 H45B 0.9600 .
C45 H45C 0.9600 .
C46 H46A 0.9600 .
C46 H46B 0.9600 .
C46 H46C 0.9600 .
C47 O10 1.426(3) .
C47 C48 1.488(3) .
C47 H47A 0.9700 .
C47 H47B 0.9700 .
C48 O11 1.181(3) .
C48 O12 1.305(3) .
C49 N1 1.326(4) .
C49 C50 1.367(4) .
C49 H49 0.9300 .
C50 C51 1.384(4) .
C50 H50 0.9300 .
C51 C52 1.383(3) .
C51 C51 1.481(5) 3_566
C52 C53 1.371(4) .
C52 H52 0.9300 .
C53 N1 1.330(4) .
C53 H53 0.9300 .
C8' H8'1 0.9600 .
C8' H8'2 0.9600 .
C8' H8'3 0.9600 .
C9' H9'1 0.9600 .
C9' H9'2 0.9600 .
C9' H9'3 0.9600 .
C10' H10D 0.9600 .
C10' H10E 0.9600 .
C10' H10F 0.9600 .
C20' H20D 0.9600 .
C20' H20E 0.9600 .
C20' H20F 0.9600 .
C21' H21D 0.9600 .
C21' H21E 0.9600 .
C21' H21F 0.9600 .
C22' H22D 0.9600 .
C22' H22E 0.9600 .
C22' H22F 0.9600 .
C32' H32D 0.9600 .
C32' H32E 0.9600 .
C32' H32F 0.9600 .
C33' H33D 0.9600 .
C33' H33E 0.9600 .
C33' H33F 0.9600 .
C34' H34D 0.9600 .
C34' H34E 0.9600 .
C34' H34F 0.9600 .
C44' H44D 0.9600 .
C44' H44E 0.9600 .
C44' H44F 0.9600 .
C45' H45D 0.9600 .
C45' H45E 0.9600 .
C45' H45F 0.9600 .
C46' H46D 0.9600 .
C46' H46E 0.9600 .
C46' H46F 0.9600 .
O3 H3A 0.8200 .
O5 H5A 0.8409 .
O9 H9 0.8382 .
O12 H12 0.8200 .
O13 H13C 0.8500 .
O13 H13D 0.8498 .
O14 H14C 0.8500 .
O14 H14D 0.8500 .

loop_
_geom_hbond_atom_site_label_D
_geom_hbond_atom_site_label_H
_geom_hbond_atom_site_label_A
_geom_hbond_distance_DH
_geom_hbond_distance_HA
_geom_hbond_distance_DA
_geom_hbond_angle_DHA
O14 H14D O4 0.85 2.13 2.978(2) 179.8
O14 H14C O11 0.85 2.55 2.961(3) 110.9
O14 H14C O10 0.85 2.14 2.986(3) 179.4
O13 H13D O7 0.85 1.91 2.761(2) 179.3
O13 H13C O1 0.85 2.17 3.018(2) 179.4
O12 H12 N1 0.82 1.85 2.653(3) 165.6
O9 H9 O13 0.84 1.96 2.564(2) 127.7
O5 H5A O14 0.84 2.00 2.612(2) 129.1

loop_
_geom_torsion_atom_site_label_1
_geom_torsion_atom_site_label_2
_geom_torsion_atom_site_label_3
_geom_torsion_atom_site_label_4
_geom_torsion
_geom_torsion_site_symmetry_1
_geom_torsion_site_symmetry_4
C6 C1 C2 C3 -1.0(4) . .
S1 C1 C2 C3 -173.76(19) . .
C1 C2 C3 C4 -3.6(4) . .
C1 C2 C3 C7 178.5(2) . .
C2 C3 C4 C5 4.1(3) . .
C7 C3 C4 C5 -178.0(2) . .
C3 C4 C5 C6 0.1(3) . .
C3 C4 C5 S4 171.66(18) . .
C2 C1 C6 O1 -175.2(2) . .
S1 C1 C6 O1 -2.7(3) . .
C2 C1 C6 C5 5.2(3) . .
S1 C1 C6 C5 177.75(17) . .
C4 C5 C6 O1 175.7(2) . .
S4 C5 C6 O1 4.6(3) . .
C4 C5 C6 C1 -4.8(3) . .
S4 C5 C6 C1 -175.89(17) . .
C2 C3 C7 C9 57.2(4) . .
C4 C3 C7 C9 -120.6(4) . .
C2 C3 C7 C8 179.2(3) . .
C4 C3 C7 C8 1.3(4) . .
C2 C3 C7 C9' 104.7(9) . .
C4 C3 C7 C9' -73.2(9) . .
C2 C3 C7 C10' -15.5(8) . .
C4 C3 C7 C10' 166.6(8) . .
C2 C3 C7 C8' -137.4(8) . .
C4 C3 C7 C8' 44.8(8) . .
C2 C3 C7 C10 -61.9(4) . .
C4 C3 C7 C10 120.3(3) . .
O1 C11 C12 O2 8.6(4) . .
O1 C11 C12 O3 -171.4(2) . .
C18 C13 C14 O4 173.77(19) . .
S4 C13 C14 O4 2.7(3) . .
C18 C13 C14 C15 -4.4(3) . .
S4 C13 C14 C15 -175.47(16) . .
O4 C14 C15 C16 -174.54(19) . .
C13 C14 C15 C16 3.6(3) . .
O4 C14 C15 S3 -2.3(3) . .
C13 C14 C15 S3 175.81(16) . .
C14 C15 C16 C17 0.4(3) . .
S3 C15 C16 C17 -172.25(17) . .
C15 C16 C17 C18 -3.4(3) . .
C15 C16 C17 C19 177.0(2) . .
C16 C17 C18 C13 2.6(3) . .
C19 C17 C18 C13 -177.8(2) . .
C14 C13 C18 C17 1.3(3) . .
S4 C13 C18 C17 172.65(17) . .
C16 C17 C19 C20 2.0(4) . .
C18 C17 C19 C20 -177.6(3) . .
C16 C17 C19 C21' -177.0(8) . .
C18 C17 C19 C21' 3.5(8) . .
C16 C17 C19 C22' 60.2(7) . .
C18 C17 C19 C22' -119.4(7) . .
C16 C17 C19 C22 123.3(3) . .
C18 C17 C19 C22 -56.2(3) . .
C16 C17 C19 C20' -55.5(8) . .
C18 C17 C19 C20' 124.9(7) . .
C16 C17 C19 C21 -119.7(3) . .
C18 C17 C19 C21 60.8(3) . .
O4 C23 C24 O6 -174.8(2) . .
O4 C23 C24 O5 7.1(4) . .
C30 C25 C26 C27 0.0(3) . .
S3 C25 C26 C27 -174.02(18) . .
C25 C26 C27 C28 -4.3(3) . .
C25 C26 C27 C31 175.6(2) . .
C26 C27 C28 C29 4.1(4) . .
C31 C27 C28 C29 -175.8(2) . .
C27 C28 C29 C30 0.4(4) . .
C27 C28 C29 S2 172.75(19) . .
C28 C29 C30 O7 174.0(2) . .
S2 C29 C30 O7 2.0(3) . .
C28 C29 C30 C25 -4.9(3) . .
S2 C29 C30 C25 -176.99(17) . .
C26 C25 C30 O7 -174.21(19) . .
S3 C25 C30 O7 -0.4(3) . .
C26 C25 C30 C29 4.7(3) . .
S3 C25 C30 C29 178.54(17) . .
C26 C27 C31 C32' 25.3(7) . .
C28 C27 C31 C32' -154.8(6) . .
C26 C27 C31 C34 177.3(5) . .
C28 C27 C31 C34 -2.8(5) . .
C26 C27 C31 C32 53.9(4) . .
C28 C27 C31 C32 -126.2(4) . .
C26 C27 C31 C33' -98.8(6) . .
C28 C27 C31 C33' 81.1(6) . .
C26 C27 C31 C34' 147.8(6) . .
C28 C27 C31 C34' -32.4(6) . .
C26 C27 C31 C33 -60.4(4) . .
C28 C27 C31 C33 119.5(3) . .
O7 C35 C36 O8 179.1(3) . .
O7 C35 C36 O9 0.2(4) . .
C42 C37 C38 O10 173.63(19) . .
S2 C37 C38 O10 0.9(3) . .
C42 C37 C38 C39 -6.3(3) . .
S2 C37 C38 C39 -178.99(17) . .
C37 C38 C39 C40 6.4(3) . .
O10 C38 C39 C40 -173.6(2) . .
C37 C38 C39 S1 179.35(17) . .
O10 C38 C39 S1 -0.6(3) . .
C38 C39 C40 C41 -1.0(3) . .
S1 C39 C40 C41 -174.36(18) . .
C39 C40 C41 C42 -4.3(3) . .
C39 C40 C41 C43 177.5(2) . .
C38 C37 C42 C41 0.8(3) . .
S2 C37 C42 C41 173.87(17) . .
C40 C41 C42 C37 4.4(3) . .
C43 C41 C42 C37 -177.4(2) . .
C42 C41 C43 C46' 67.5(5) . .
C40 C41 C43 C46' -114.3(4) . .
C42 C41 C43 C45' -54.6(5) . .
C40 C41 C43 C45' 123.6(4) . .
C42 C41 C43 C44 -124.0(5) . .
C40 C41 C43 C44 54.1(5) . .
C42 C41 C43 C46 114.3(5) . .
C40 C41 C43 C46 -67.6(5) . .
C42 C41 C43 C45 -3.4(5) . .
C40 C41 C43 C45 174.8(4) . .
C42 C41 C43 C44' -173.6(4) . .
C40 C41 C43 C44' 4.6(4) . .
O10 C47 C48 O11 -5.1(5) . .
O10 C47 C48 O12 174.9(3) . .
N1 C49 C50 C51 -0.6(5) . .
C49 C50 C51 C52 0.5(4) . .
C49 C50 C51 C51 -179.8(3) . 3_566
C50 C51 C52 C53 0.0(4) . .
C51 C51 C52 C53 -179.7(3) 3_566 .
C51 C52 C53 N1 -0.5(5) . .
C50 C49 N1 C53 0.1(5) . .
C52 C53 N1 C49 0.4(5) . .
C1 C6 O1 C11 93.9(3) . .
C5 C6 O1 C11 -86.6(3) . .
C12 C11 O1 C6 178.8(2) . .
C13 C14 O4 C23 -87.4(2) . .
C15 C14 O4 C23 90.7(2) . .
C24 C23 O4 C14 166.4(2) . .
C29 C30 O7 C35 -92.2(2) . .
C25 C30 O7 C35 86.7(2) . .
C36 C35 O7 C30 -170.7(2) . .
C37 C38 O10 C47 -90.2(3) . .
C39 C38 O10 C47 89.7(3) . .
C48 C47 O10 C38 -175.7(3) . .
C2 C1 S1 C39 -127.3(2) . .
C6 C1 S1 C39 60.1(2) . .
C40 C39 S1 C1 -127.94(19) . .
C38 C39 S1 C1 58.9(2) . .
C28 C29 S2 C37 129.2(2) . .
C30 C29 S2 C37 -58.6(2) . .
C42 C37 S2 C29 123.29(18) . .
C38 C37 S2 C29 -63.8(2) . .
C26 C25 S3 C15 -124.68(18) . .
C30 C25 S3 C15 61.5(2) . .
C14 C15 S3 C25 55.05(19) . .
C16 C15 S3 C25 -132.56(17) . .
C14 C13 S4 C5 -61.0(2) . .
C18 C13 S4 C5 127.81(18) . .
C6 C5 S4 C13 -56.6(2) . .
C4 C5 S4 C13 132.04(18) . .
